data_4081549
loop_
_publ_author_name
'Volbeda, Jeroen'
'Daniliuc, Constantin G.'
'Jones, Peter G.'
'Tamm, Matthias'

_publ_section_title
;
 Half-Open Ferrocenes and Ruthenocenes Containing an Edge-Bridged Open
 Indenyl Ligand
;
_journal_issue 20
_journal_name_full Organometallics
_journal_page_first 5918
_journal_paper_doi 10.1021/om400485a
_journal_volume 32
_journal_year 2013
_chemical_formula_sum 'C23 H28 Fe O'
_chemical_formula_weight 376.30
_chemical_name_systematic
; 
 ? 
;
_space_group_IT_number 2
_symmetry_cell_setting triclinic
_symmetry_space_group_name_Hall '-P 1'
_symmetry_space_group_name_H-M 'P -1'
_atom_sites_solution_hydrogens geom
_atom_sites_solution_primary direct
_atom_sites_solution_secondary difmap
_audit_creation_method SHELXL-97
_cell_angle_alpha 108.566(8)
_cell_angle_beta 98.077(8)
_cell_angle_gamma 108.480(8)
_cell_formula_units_Z 2
_cell_length_a 8.2042(8)
_cell_length_b 10.1965(8)
_cell_length_c 13.3248(12)
_cell_measurement_reflns_used 3792
_cell_measurement_temperature 100(2)
_cell_measurement_theta_max 29.2342
_cell_measurement_theta_min 2.2452
_cell_volume 965.37(18)
_computing_cell_refinement
; 
CrysAlisPro, Oxford Diffraction Ltd., 
Version 1.171.35.11 (release 16-05-2011 CrysAlis171 .NET) 
(compiled May 16 2011,17:55:39) 
;
_computing_data_collection
; 
CrysAlisPro, Oxford Diffraction Ltd., 
Version 1.171.35.11 (release 16-05-2011 CrysAlis171 .NET) 
(compiled May 16 2011,17:55:39) 
;
_computing_data_reduction
; 
CrysAlisPro, Oxford Diffraction Ltd., 
Version 1.171.35.11 (release 16-05-2011 CrysAlis171 .NET) 
(compiled May 16 2011,17:55:39) 
;
_computing_molecular_graphics 'BRUKER XP'
_computing_publication_material SHELXL-97
_computing_structure_refinement 'SHELXL-97 (Sheldrick, 1997)'
_computing_structure_solution 'SHELXS-97 (Sheldrick, 1990)'
_diffrn_ambient_temperature 100(2)
_diffrn_detector_area_resol_mean 16.1419
_diffrn_measured_fraction_theta_full 1.000
_diffrn_measured_fraction_theta_max 1.000
_diffrn_measurement_device_type 'Oxford Diffraction Xcalibur, Eos'
_diffrn_measurement_method '\w scans'
_diffrn_radiation_monochromator graphite
_diffrn_radiation_source 'Enhance (Mo) X-ray Source'
_diffrn_radiation_type 'Mo K\a'
_diffrn_radiation_wavelength 0.71073
_diffrn_reflns_av_R_equivalents 0.1060
_diffrn_reflns_av_sigmaI/netI 0.0702
_diffrn_reflns_limit_h_max 10
_diffrn_reflns_limit_h_min -10
_diffrn_reflns_limit_k_max 12
_diffrn_reflns_limit_k_min -12
_diffrn_reflns_limit_l_max 16
_diffrn_reflns_limit_l_min -16
_diffrn_reflns_number 33473
_diffrn_reflns_theta_full 26.37
_diffrn_reflns_theta_max 26.37
_diffrn_reflns_theta_min 2.25
_exptl_absorpt_coefficient_mu 0.788
_exptl_absorpt_correction_T_max 1.00000
_exptl_absorpt_correction_T_min 0.96896
_exptl_absorpt_correction_type multi-scan
_exptl_absorpt_process_details
; 
CrysAlisPro, Oxford Diffraction Ltd., 
Version 1.171.35.11 (release 16-05-2011 CrysAlis171 .NET) 
(compiled May 16 2011,17:55:39) 
;
_exptl_crystal_colour orange
_exptl_crystal_density_diffrn 1.295
_exptl_crystal_density_method 'not measured'
_exptl_crystal_description prism
_exptl_crystal_F_000 400
_exptl_crystal_size_max 0.10
_exptl_crystal_size_mid 0.08
_exptl_crystal_size_min 0.07
_refine_diff_density_max 0.551
_refine_diff_density_min -0.385
_refine_diff_density_rms 0.073
_refine_ls_extinction_method none
_refine_ls_goodness_of_fit_ref 1.059
_refine_ls_hydrogen_treatment mixed
_refine_ls_matrix_type full
_refine_ls_number_parameters 323
_refine_ls_number_reflns 3966
_refine_ls_number_restraints 273
_refine_ls_restrained_S_all 1.025
_refine_ls_R_factor_all 0.0755
_refine_ls_R_factor_gt 0.0523
_refine_ls_shift/su_max 0.001
_refine_ls_shift/su_mean 0.000
_refine_ls_structure_factor_coef Fsqd
_refine_ls_weighting_details 'calc w=1/[\s^2^(Fo^2^)+(0.0341P)^2^+0.5979P] where P=(Fo^2^+2Fc^2^)/3'
_refine_ls_weighting_scheme calc
_refine_ls_wR_factor_gt 0.0930
_refine_ls_wR_factor_ref 0.1005
_reflns_number_gt 3172
_reflns_number_total 3966
_reflns_threshold_expression >2sigma(I)
_cod_data_source_file om400485a_si_001.cif
_cod_data_source_block jv14a
_cod_original_cell_volume 965.37(15)
_cod_database_code 4081549

loop_
_symmetry_equiv_pos_as_xyz
'x, y, z'
'-x, -y, -z'

loop_
_atom_site_label
_atom_site_type_symbol
_atom_site_fract_x
_atom_site_fract_y
_atom_site_fract_z
_atom_site_U_iso_or_equiv
_atom_site_adp_type
_atom_site_occupancy
_atom_site_symmetry_multiplicity
_atom_site_calc_flag
_atom_site_refinement_flags
_atom_site_disorder_assembly
_atom_site_disorder_group
Fe Fe 0.88848(5) 0.83784(5) 0.70542(3) 0.01616(12) Uani 1 1 d D . .
C13 C 1.1288(8) 0.9983(9) 0.7057(6) 0.019(2) Uani 0.514(4) 1 d PGDU A 1
C14 C 1.0903(11) 0.8577(9) 0.6207(8) 0.019(2) Uani 0.514(4) 1 d PGDU A 1
C15 C 0.9216(11) 0.8151(7) 0.5480(4) 0.018(2) Uani 0.514(4) 1 d PGDU A 1
C16 C 0.8559(7) 0.9293(10) 0.5880(7) 0.0175(19) Uani 0.514(4) 1 d PGDU A 1
C17 C 0.9839(12) 1.0426(6) 0.6855(7) 0.017(2) Uani 0.514(4) 1 d PGDU A 1
C18 C 1.3066(8) 1.0916(7) 0.7905(5) 0.0317(16) Uani 0.514(4) 1 d PDU A 1
H18A H 1.3869 1.1537 0.7608 0.048 Uiso 0.514(4) 1 calc PR A 1
H18B H 1.3589 1.0254 0.8089 0.048 Uiso 0.514(4) 1 calc PR A 1
H18C H 1.2892 1.1563 0.8569 0.048 Uiso 0.514(4) 1 calc PR A 1
C19 C 1.2100(8) 0.7702(7) 0.6081(6) 0.0291(16) Uani 0.514(4) 1 d PDU A 1
H19A H 1.1378 0.6640 0.5638 0.044 Uiso 0.514(4) 1 calc PR A 1
H19B H 1.2709 0.7812 0.6808 0.044 Uiso 0.514(4) 1 calc PR A 1
H19C H 1.2987 0.8088 0.5716 0.044 Uiso 0.514(4) 1 calc PR A 1
C20 C 0.8328(9) 0.6782(7) 0.4421(4) 0.0303(16) Uani 0.514(4) 1 d PDU A 1
H20A H 0.8751 0.7011 0.3821 0.045 Uiso 0.514(4) 1 calc PR A 1
H20B H 0.7032 0.6492 0.4258 0.045 Uiso 0.514(4) 1 calc PR A 1
H20C H 0.8626 0.5955 0.4498 0.045 Uiso 0.514(4) 1 calc PR A 1
C21 C 0.6892(8) 0.9390(8) 0.5317(5) 0.0283(16) Uani 0.514(4) 1 d PDU A 1
H21A H 0.6459 0.9986 0.5868 0.042 Uiso 0.514(4) 1 calc PR A 1
H21B H 0.5970 0.8379 0.4921 0.042 Uiso 0.514(4) 1 calc PR A 1
H21C H 0.7167 0.9868 0.4796 0.042 Uiso 0.514(4) 1 calc PR A 1
C22 C 0.9780(9) 1.1913(6) 0.7534(5) 0.0321(17) Uani 0.514(4) 1 d PDU A 1
H22A H 1.0417 1.2228 0.8303 0.048 Uiso 0.514(4) 1 calc PR A 1
H22B H 0.8535 1.1798 0.7483 0.048 Uiso 0.514(4) 1 calc PR A 1
H22C H 1.0349 1.2672 0.7253 0.048 Uiso 0.514(4) 1 calc PR A 1
C13' C 1.0428(12) 1.0477(6) 0.7100(6) 0.021(2) Uani 0.486(4) 1 d PGDU A 2
C14' C 1.1379(7) 0.9521(12) 0.6856(7) 0.019(2) Uani 0.486(4) 1 d PGDU A 2
C15' C 1.0332(13) 0.8263(8) 0.5871(8) 0.020(2) Uani 0.486(4) 1 d PGDU A 2
C16' C 0.8734(10) 0.8443(10) 0.5507(5) 0.019(2) Uani 0.486(4) 1 d PGDU A 2
C17' C 0.8794(10) 0.9811(10) 0.6267(8) 0.015(2) Uani 0.486(4) 1 d PGDU A 2
C18' C 1.1046(10) 1.1927(7) 0.8097(5) 0.0329(18) Uani 0.486(4) 1 d PDU A 2
H18D H 1.1851 1.2745 0.7951 0.049 Uiso 0.486(4) 1 calc PR A 2
H18E H 1.1678 1.1825 0.8731 0.049 Uiso 0.486(4) 1 calc PR A 2
H18F H 1.0010 1.2149 0.8255 0.049 Uiso 0.486(4) 1 calc PR A 2
C19' C 1.3219(8) 0.9820(9) 0.7495(6) 0.0339(18) Uani 0.486(4) 1 d PDU A 2
H19D H 1.3281 0.8875 0.7494 0.051 Uiso 0.486(4) 1 calc PR A 2
H19E H 1.3463 1.0513 0.8254 0.051 Uiso 0.486(4) 1 calc PR A 2
H19F H 1.4108 1.0266 0.7154 0.051 Uiso 0.486(4) 1 calc PR A 2
C20' C 1.0884(10) 0.7010(7) 0.5301(6) 0.0336(18) Uani 0.486(4) 1 d PDU A 2
H20D H 0.9821 0.6118 0.4831 0.050 Uiso 0.486(4) 1 calc PR A 2
H20E H 1.1536 0.6777 0.5851 0.050 Uiso 0.486(4) 1 calc PR A 2
H20F H 1.1655 0.7316 0.4850 0.050 Uiso 0.486(4) 1 calc PR A 2
C21' C 0.7313(9) 0.7446(8) 0.4451(5) 0.0354(19) Uani 0.486(4) 1 d PDU A 2
H21D H 0.7650 0.7747 0.3856 0.053 Uiso 0.486(4) 1 calc PR A 2
H21E H 0.6179 0.7536 0.4526 0.053 Uiso 0.486(4) 1 calc PR A 2
H21F H 0.7184 0.6403 0.4280 0.053 Uiso 0.486(4) 1 calc PR A 2
C22' C 0.7403(9) 1.0483(9) 0.6170(7) 0.038(2) Uani 0.486(4) 1 d PDU A 2
H22D H 0.7473 1.1163 0.6900 0.057 Uiso 0.486(4) 1 calc PR A 2
H22E H 0.6213 0.9679 0.5854 0.057 Uiso 0.486(4) 1 calc PR A 2
H22F H 0.7625 1.1041 0.5692 0.057 Uiso 0.486(4) 1 calc PR A 2
O O 0.5115(3) 0.6518(3) 0.61330(18) 0.0403(6) Uani 1 1 d . . .
C1 C 0.9594(4) 0.7125(3) 0.7895(2) 0.0224(7) Uani 1 1 d . A .
H1 H 1.053(4) 0.687(3) 0.770(2) 0.026(8) Uiso 1 1 d . . .
C2 C 1.0040(4) 0.8632(3) 0.8553(2) 0.0224(7) Uani 1 1 d . A .
H2 H 1.121(4) 0.938(3) 0.884(2) 0.018(7) Uiso 1 1 d . . .
C3 C 0.8570(4) 0.9046(3) 0.8671(2) 0.0216(6) Uani 1 1 d . A .
H3 H 0.880(4) 1.005(4) 0.901(2) 0.031(9) Uiso 1 1 d . . .
C4 C 0.6972(4) 0.7971(3) 0.8768(2) 0.0204(6) Uani 1 1 d . . .
C5 C 0.6768(4) 0.6465(3) 0.8497(2) 0.0194(6) Uani 1 1 d . A .
C6 C 0.8154(4) 0.5900(3) 0.8065(2) 0.0238(7) Uani 1 1 d . . .
C7 C 0.5297(4) 0.5499(3) 0.8663(2) 0.0257(7) Uani 1 1 d . . .
H7 H 0.5159 0.4485 0.8496 0.031 Uiso 1 1 calc R A .
C8 C 0.4022(4) 0.5979(4) 0.9068(2) 0.0310(8) Uani 1 1 d . A .
H8 H 0.3033 0.5302 0.9180 0.037 Uiso 1 1 calc R . .
C9 C 0.4209(4) 0.7442(4) 0.9303(3) 0.0341(8) Uani 1 1 d . . .
H9 H 0.3335 0.7774 0.9567 0.041 Uiso 1 1 calc R A .
C10 C 0.5667(4) 0.8430(3) 0.9155(2) 0.0281(7) Uani 1 1 d . A .
H10 H 0.5783 0.9439 0.9320 0.034 Uiso 1 1 calc R . .
C11 C 0.7311(5) 0.4479(3) 0.7013(3) 0.0349(8) Uani 1 1 d . A .
H11A H 0.6472 0.3678 0.7158 0.052 Uiso 1 1 calc R . .
H11B H 0.8247 0.4166 0.6766 0.052 Uiso 1 1 calc R . .
H11C H 0.6672 0.4685 0.6439 0.052 Uiso 1 1 calc R . .
C12 C 0.9099(4) 0.5519(4) 0.8963(3) 0.0384(9) Uani 1 1 d . A .
H12A H 0.9675 0.6420 0.9641 0.058 Uiso 1 1 calc R . .
H12B H 1.0002 0.5158 0.8711 0.058 Uiso 1 1 calc R . .
H12C H 0.8218 0.4737 0.9103 0.058 Uiso 1 1 calc R . .
C23 C 0.6623(4) 0.7214(3) 0.6540(2) 0.0228(7) Uani 1 1 d . A .

loop_
_atom_site_aniso_label
_atom_site_aniso_U_11
_atom_site_aniso_U_22
_atom_site_aniso_U_33
_atom_site_aniso_U_23
_atom_site_aniso_U_13
_atom_site_aniso_U_12
Fe 0.0163(2) 0.0151(2) 0.0173(2) 0.00756(17) 0.00528(16) 0.00467(17)
C13 0.019(4) 0.023(5) 0.012(4) 0.008(3) 0.008(3) 0.003(3)
C14 0.023(5) 0.029(6) 0.021(6) 0.020(4) 0.013(4) 0.015(4)
C15 0.016(5) 0.020(4) 0.019(4) 0.012(3) 0.009(4) 0.002(4)
C16 0.016(3) 0.015(5) 0.021(5) 0.009(4) 0.005(3) 0.003(4)
C17 0.021(5) 0.010(4) 0.022(5) 0.006(3) 0.014(4) 0.006(3)
C18 0.027(4) 0.031(4) 0.032(4) 0.022(3) 0.002(3) -0.002(3)
C19 0.035(4) 0.033(4) 0.042(4) 0.030(3) 0.024(3) 0.021(3)
C20 0.040(4) 0.027(4) 0.019(3) 0.010(3) 0.011(3) 0.005(3)
C21 0.027(3) 0.035(4) 0.035(4) 0.027(3) 0.010(3) 0.013(3)
C22 0.042(4) 0.020(3) 0.037(4) 0.013(3) 0.020(3) 0.008(3)
C13' 0.016(5) 0.018(4) 0.027(4) 0.010(3) 0.010(4) 0.001(3)
C14' 0.015(4) 0.037(6) 0.012(5) 0.010(4) 0.009(3) 0.015(4)
C15' 0.029(6) 0.017(4) 0.017(5) 0.006(3) 0.014(4) 0.011(5)
C16' 0.015(4) 0.024(6) 0.014(4) 0.009(4) 0.004(3) 0.000(4)
C17' 0.014(4) 0.009(4) 0.021(4) 0.008(3) 0.004(3) 0.001(3)
C18' 0.044(5) 0.022(4) 0.034(4) 0.011(3) 0.023(4) 0.010(3)
C19' 0.015(3) 0.049(5) 0.036(4) 0.021(4) 0.009(3) 0.005(3)
C20' 0.056(5) 0.027(4) 0.031(4) 0.015(3) 0.024(4) 0.024(4)
C21' 0.035(4) 0.036(4) 0.024(4) 0.017(3) 0.001(3) -0.003(3)
C22' 0.035(4) 0.043(5) 0.063(5) 0.040(5) 0.025(4) 0.026(4)
O 0.0239(13) 0.0464(15) 0.0361(13) 0.0236(12) -0.0041(11) -0.0074(12)
C1 0.0212(16) 0.0304(18) 0.0254(17) 0.0168(14) 0.0125(13) 0.0137(14)
C2 0.0165(15) 0.0275(18) 0.0191(15) 0.0117(14) 0.0030(12) 0.0013(14)
C3 0.0255(17) 0.0144(16) 0.0182(15) 0.0036(13) 0.0078(13) 0.0011(14)
C4 0.0183(15) 0.0222(16) 0.0145(14) 0.0037(12) 0.0043(12) 0.0034(13)
C5 0.0171(14) 0.0233(16) 0.0158(14) 0.0079(13) 0.0039(12) 0.0051(13)
C6 0.0239(16) 0.0265(17) 0.0296(17) 0.0188(14) 0.0116(13) 0.0107(14)
C7 0.0267(17) 0.0220(17) 0.0247(17) 0.0114(14) 0.0058(13) 0.0028(14)
C8 0.0218(17) 0.036(2) 0.0300(18) 0.0140(16) 0.0119(14) 0.0012(15)
C9 0.0279(18) 0.032(2) 0.0379(19) 0.0065(16) 0.0181(15) 0.0095(16)
C10 0.0293(17) 0.0222(17) 0.0286(17) 0.0043(14) 0.0147(14) 0.0073(14)
C11 0.048(2) 0.0242(18) 0.044(2) 0.0190(16) 0.0270(17) 0.0173(17)
C12 0.0306(18) 0.056(2) 0.058(2) 0.048(2) 0.0216(17) 0.0233(18)
C23 0.0279(18) 0.0222(17) 0.0201(16) 0.0128(14) 0.0065(13) 0.0072(15)

loop_
_atom_type_symbol
_atom_type_description
_atom_type_scat_dispersion_real
_atom_type_scat_dispersion_imag
_atom_type_scat_source
C C 0.0033 0.0016 'International Tables Vol C Tables 4.2.6.8 and 6.1.1.4'
H H 0.0000 0.0000 'International Tables Vol C Tables 4.2.6.8 and 6.1.1.4'
O O 0.0106 0.0060 'International Tables Vol C Tables 4.2.6.8 and 6.1.1.4'
Fe Fe 0.3463 0.8444 'International Tables Vol C Tables 4.2.6.8 and 6.1.1.4'

loop_
_geom_angle_atom_site_label_1
_geom_angle_atom_site_label_2
_geom_angle_atom_site_label_3
_geom_angle
C23 Fe C2 115.68(12)
C23 Fe C17' 96.4(3)
C2 Fe C17' 135.1(3)
C23 Fe C16' 86.2(2)
C2 Fe C16' 157.2(2)
C17' Fe C16' 40.17(12)
C23 Fe C16 88.6(2)
C2 Fe C16 149.7(3)
C17' Fe C16 15.5(2)
C16' Fe C16 25.5(2)
C23 Fe C13' 134.8(3)
C2 Fe C13' 98.3(2)
C17' Fe C13' 39.98(12)
C16' Fe C13' 67.06(15)
C16 Fe C13' 51.8(2)
C23 Fe C15' 114.6(3)
C2 Fe C15' 119.2(3)
C17' Fe C15' 66.99(16)
C16' Fe C15' 39.82(13)
C16 Fe C15' 58.5(3)
C13' Fe C15' 66.55(17)
C23 Fe C17 120.6(3)
C2 Fe C17 110.0(3)
C17' Fe C17 26.3(2)
C16' Fe C17 58.9(3)
C16 Fe C17 39.63(11)
C13' Fe C17 14.3(2)
C15' Fe C17 68.7(3)
C23 Fe C15 93.0(2)
C2 Fe C15 145.1(3)
C17' Fe C15 52.8(2)
C16' Fe C15 15.5(2)
C16 Fe C15 39.62(10)
C13' Fe C15 71.0(3)
C15' Fe C15 25.9(2)
C17 Fe C15 66.26(13)
C23 Fe C1 95.76(12)
C2 Fe C1 39.91(12)
C17' Fe C1 167.2(2)
C16' Fe C1 137.3(3)
C16 Fe C1 162.1(2)
C13' Fe C1 128.8(3)
C15' Fe C1 104.2(2)
C17 Fe C1 143.0(3)
C15 Fe C1 122.6(3)
C23 Fe C14' 152.3(2)
C2 Fe C14' 90.9(2)
C17' Fe C14' 66.78(16)
C16' Fe C14' 66.67(17)
C16 Fe C14' 69.5(3)
C13' Fe C14' 39.53(14)
C15' Fe C14' 39.44(14)
C17 Fe C14' 50.2(3)
C15 Fe C14' 59.3(3)
C1 Fe C14' 100.4(2)
C23 Fe C3 90.04(12)
C2 Fe C3 40.02(11)
C17' Fe C3 115.7(2)
C16' Fe C3 154.5(3)
C16 Fe C3 129.3(3)
C13' Fe C3 99.1(2)
C15' Fe C3 155.2(3)
C17 Fe C3 102.6(2)
C15 Fe C3 168.3(2)
C1 Fe C3 68.16(12)
C14' Fe C3 116.8(3)
C17 C13 C14 108.0
C17 C13 C18 127.1(8)
C14 C13 C18 124.2(8)
C17 C13 Fe 69.5(3)
C14 C13 Fe 70.5(3)
C18 C13 Fe 132.8(5)
C15 C14 C13 108.0
C15 C14 C19 125.9(8)
C13 C14 C19 126.0(8)
C15 C14 Fe 69.5(3)
C13 C14 Fe 70.5(3)
C19 C14 Fe 126.7(5)
C14 C15 C16 108.0
C14 C15 C20 126.3(8)
C16 C15 C20 125.6(8)
C14 C15 Fe 71.2(3)
C16 C15 Fe 69.6(3)
C20 C15 Fe 128.0(5)
C15 C16 C17 108.0
C15 C16 C21 126.6(8)
C17 C16 C21 125.1(8)
C15 C16 Fe 70.7(3)
C17 C16 Fe 70.7(3)
C21 C16 Fe 129.0(4)
C13 C17 C16 108.0
C13 C17 C22 124.7(8)
C16 C17 C22 127.2(8)
C13 C17 Fe 71.2(3)
C16 C17 Fe 69.7(3)
C22 C17 Fe 128.1(5)
C14' C13' C17' 108.0
C14' C13' C18' 125.4(8)
C17' C13' C18' 126.6(8)
C14' C13' Fe 71.0(3)
C17' C13' Fe 69.1(3)
C18' C13' Fe 124.1(5)
C13' C14' C15' 108.0
C13' C14' C19' 126.2(9)
C15' C14' C19' 125.8(9)
C13' C14' Fe 69.4(3)
C15' C14' Fe 69.9(3)
C19' C14' Fe 128.5(6)
C14' C15' C16' 108.0
C14' C15' C20' 125.2(9)
C16' C15' C20' 126.8(9)
C14' C15' Fe 70.7(3)
C16' C15' Fe 69.0(3)
C20' C15' Fe 127.9(6)
C17' C16' C15' 108.0
C17' C16' C21' 125.6(9)
C15' C16' C21' 126.1(8)
C17' C16' Fe 69.7(3)
C15' C16' Fe 71.2(3)
C21' C16' Fe 129.2(6)
C16' C17' C13' 108.0
C16' C17' C22' 125.9(9)
C13' C17' C22' 126.0(8)
C16' C17' Fe 70.1(3)
C13' C17' Fe 70.9(3)
C22' C17' Fe 127.1(5)
C2 C1 C6 119.8(2)
C2 C1 Fe 65.44(16)
C6 C1 Fe 120.3(2)
C1 C2 C3 114.8(3)
C1 C2 Fe 74.65(17)
C3 C2 Fe 75.25(17)
C2 C3 C4 118.3(3)
C2 C3 Fe 64.73(16)
C4 C3 Fe 112.40(19)
C10 C4 C5 119.2(3)
C10 C4 C3 120.9(3)
C5 C4 C3 119.9(2)
C7 C5 C4 118.5(3)
C7 C5 C6 120.1(3)
C4 C5 C6 121.4(2)
C1 C6 C11 110.8(2)
C1 C6 C5 111.0(2)
C11 C6 C5 112.5(2)
C1 C6 C12 106.7(2)
C11 C6 C12 108.0(3)
C5 C6 C12 107.6(2)
C5 C7 C8 121.7(3)
C9 C8 C7 119.4(3)
C8 C9 C10 120.1(3)
C9 C10 C4 121.1(3)
O C23 Fe 173.3(2)

loop_
_geom_bond_atom_site_label_1
_geom_bond_atom_site_label_2
_geom_bond_distance
Fe C23 1.746(3)
Fe C2 1.984(3)
Fe C17' 2.064(7)
Fe C16' 2.070(8)
Fe C16 2.088(6)
Fe C13' 2.089(8)
Fe C15' 2.099(8)
Fe C17 2.101(7)
Fe C15 2.102(7)
Fe C1 2.104(3)
Fe C14' 2.110(8)
Fe C3 2.122(3)
C13 C17 1.4200
C13 C14 1.4200
C13 C18 1.511(7)
C14 C15 1.4200
C14 C19 1.515(7)
C15 C16 1.4200
C15 C20 1.510(7)
C16 C17 1.4200
C16 C21 1.513(6)
C17 C22 1.519(7)
C13' C14' 1.4200
C13' C17' 1.4200
C13' C18' 1.514(7)
C14' C15' 1.4200
C14' C19' 1.510(7)
C15' C16' 1.4200
C15' C20' 1.504(7)
C16' C17' 1.4200
C16' C21' 1.500(7)
C17' C22' 1.516(7)
O C23 1.157(3)
C1 C2 1.400(4)
C1 C6 1.526(4)
C2 C3 1.411(4)
C3 C4 1.471(4)
C4 C10 1.396(4)
C4 C5 1.409(4)
C5 C7 1.391(4)
C5 C6 1.531(4)
C6 C11 1.530(4)
C6 C12 1.552(4)
C7 C8 1.393(4)
C8 C9 1.375(4)
C9 C10 1.384(4)

loop_
_geom_torsion_atom_site_label_1
_geom_torsion_atom_site_label_2
_geom_torsion_atom_site_label_3
_geom_torsion_atom_site_label_4
_geom_torsion
C23 Fe C13 C17 45.5(9)
C2 Fe C13 C17 -123.8(4)
C17' Fe C13 C17 21.9(3)
C16' Fe C13 C17 65.2(3)
C16 Fe C13 C17 37.90(12)
C13' Fe C13 C17 -13.8(7)
C15' Fe C13 C17 105.9(4)
C15 Fe C13 C17 81.45(16)
C1 Fe C13 C17 -160.0(3)
C14' Fe C13 C17 139.5(15)
C3 Fe C13 C17 -87.9(3)
C23 Fe C13 C14 -73.3(9)
C2 Fe C13 C14 117.3(4)
C17' Fe C13 C14 -97.0(3)
C16' Fe C13 C14 -53.6(3)
C16 Fe C13 C14 -80.95(18)
C13' Fe C13 C14 -132.7(7)
C15' Fe C13 C14 -12.9(4)
C17 Fe C13 C14 -118.84(14)
C15 Fe C13 C14 -37.39(13)
C1 Fe C13 C14 81.2(3)
C14' Fe C13 C14 20.7(14)
C3 Fe C13 C14 153.3(3)
C23 Fe C13 C18 167.7(5)
C2 Fe C13 C18 -1.7(8)
C17' Fe C13 C18 144.0(11)
C16' Fe C13 C18 -172.7(11)
C16 Fe C13 C18 160.0(11)
C13' Fe C13 C18 108.3(13)
C15' Fe C13 C18 -132.0(12)
C17 Fe C13 C18 122.1(11)
C15 Fe C13 C18 -156.4(11)
C1 Fe C13 C18 -37.8(9)
C14' Fe C13 C18 -98.3(18)
C3 Fe C13 C18 34.3(9)
C17 C13 C14 C15 0.0
C18 C13 C14 C15 -171.2(8)
Fe C13 C14 C15 59.6(2)
C17 C13 C14 C19 178.6(8)
C18 C13 C14 C19 7.4(10)
Fe C13 C14 C19 -121.8(7)
C17 C13 C14 Fe -59.6(2)
C18 C13 C14 Fe 129.1(7)
C23 Fe C14 C15 29.4(4)
C2 Fe C14 C15 173.4(3)
C17' Fe C14 C15 -53.7(3)
C16' Fe C14 C15 -13.1(4)
C16 Fe C14 C15 -37.88(12)
C13' Fe C14 C15 -96.2(3)
C15' Fe C14 C15 17.0(13)
C17 Fe C14 C15 -81.45(16)
C1 Fe C14 C15 133.4(4)
C14' Fe C14 C15 -129.4(7)
C3 Fe C14 C15 -161.5(4)
C23 Fe C14 C13 148.2(4)
C2 Fe C14 C13 -67.7(4)
C17' Fe C14 C13 65.2(3)
C16' Fe C14 C13 105.8(4)
C16 Fe C14 C13 80.98(19)
C13' Fe C14 C13 22.7(3)
C15' Fe C14 C13 135.8(14)
C17 Fe C14 C13 37.41(12)
C15 Fe C14 C13 118.86(14)
C1 Fe C14 C13 -107.7(4)
C14' Fe C14 C13 -10.5(7)
C3 Fe C14 C13 -42.6(4)
C23 Fe C14 C19 -90.8(7)
C2 Fe C14 C19 53.2(8)
C17' Fe C14 C19 -173.9(10)
C16' Fe C14 C19 -133.3(11)
C16 Fe C14 C19 -158.1(10)
C13' Fe C14 C19 143.6(10)
C15' Fe C14 C19 -103.2(17)
C17 Fe C14 C19 158.3(10)
C15 Fe C14 C19 -120.2(10)
C1 Fe C14 C19 13.2(8)
C14' Fe C14 C19 110.4(12)
C3 Fe C14 C19 78.3(8)
C13 C14 C15 C16 0.0
C19 C14 C15 C16 -178.6(8)
Fe C14 C15 C16 60.2(3)
C13 C14 C15 C20 175.9(8)
C19 C14 C15 C20 -2.7(9)
Fe C14 C15 C20 -123.9(7)
C13 C14 C15 Fe -60.2(3)
C19 C14 C15 Fe 121.2(7)
C23 Fe C15 C14 -157.4(4)
C2 Fe C15 C14 -11.0(5)
C17' Fe C15 C14 106.7(4)
C16' Fe C15 C14 138.5(12)
C16 Fe C15 C14 118.31(16)
C13' Fe C15 C14 65.8(3)
C15' Fe C15 C14 -9.5(7)
C17 Fe C15 C14 80.34(18)
C1 Fe C15 C14 -58.7(3)
C14' Fe C15 C14 23.9(4)
C3 Fe C15 C14 97.8(15)
C23 Fe C15 C16 84.3(4)
C2 Fe C15 C16 -129.4(5)
C17' Fe C15 C16 -11.6(3)
C16' Fe C15 C16 20.2(11)
C13' Fe C15 C16 -52.5(3)
C15' Fe C15 C16 -127.8(8)
C17 Fe C15 C16 -37.97(12)
C1 Fe C15 C16 -177.0(3)
C14' Fe C15 C16 -94.4(3)
C3 Fe C15 C16 -20.5(15)
C23 Fe C15 C20 -35.6(8)
C2 Fe C15 C20 110.8(7)
C17' Fe C15 C20 -131.4(11)
C16' Fe C15 C20 -99.7(15)
C16 Fe C15 C20 -119.8(10)
C13' Fe C15 C20 -172.3(11)
C15' Fe C15 C20 112.4(13)
C17 Fe C15 C20 -157.8(10)
C1 Fe C15 C20 63.2(8)
C14' Fe C15 C20 145.8(11)
C3 Fe C15 C20 -140.3(8)
C14 C15 C16 C17 0.0
C20 C15 C16 C17 -176.0(8)
Fe C15 C16 C17 61.2(3)
C14 C15 C16 C21 173.9(7)
C20 C15 C16 C21 -2.0(10)
Fe C15 C16 C21 -124.9(6)
C14 C15 C16 Fe -61.2(3)
C20 C15 C16 Fe 122.8(7)
C23 Fe C16 C15 -96.3(4)
C2 Fe C16 C15 118.8(6)
C17' Fe C16 C15 143.4(11)
C16' Fe C16 C15 -12.3(7)
C13' Fe C16 C15 107.4(4)
C15' Fe C16 C15 23.9(3)
C17 Fe C16 C15 117.97(15)
C1 Fe C16 C15 8.4(10)
C14' Fe C16 C15 66.3(3)
C3 Fe C16 C15 174.8(3)
C23 Fe C16 C17 145.7(4)
C2 Fe C16 C17 0.9(7)
C17' Fe C16 C17 25.4(10)
C16' Fe C16 C17 -130.3(7)
C13' Fe C16 C17 -10.5(4)
C15' Fe C16 C17 -94.1(3)
C15 Fe C16 C17 -117.97(15)
C1 Fe C16 C17 -109.6(10)
C14' Fe C16 C17 -51.7(3)
C3 Fe C16 C17 56.8(4)
C23 Fe C16 C21 25.7(8)
C2 Fe C16 C21 -119.2(6)
C17' Fe C16 C21 -94.6(14)
C16' Fe C16 C21 109.7(13)
C13' Fe C16 C21 -130.6(11)
C15' Fe C16 C21 145.9(11)
C17 Fe C16 C21 -120.0(11)
C15 Fe C16 C21 122.0(11)
C1 Fe C16 C21 130.4(6)
C14' Fe C16 C21 -171.7(11)
C3 Fe C16 C21 -63.2(9)
C14 C13 C17 C16 0.0
C18 C13 C17 C16 170.9(8)
Fe C13 C17 C16 -60.2(3)
C14 C13 C17 C22 -175.9(8)
C18 C13 C17 C22 -5.0(9)
Fe C13 C17 C22 123.9(7)
C14 C13 C17 Fe 60.2(3)
C18 C13 C17 Fe -128.8(7)
C15 C16 C17 C13 0.0
C21 C16 C17 C13 -174.0(7)
Fe C16 C17 C13 61.2(3)
C15 C16 C17 C22 175.7(8)
C21 C16 C17 C22 1.7(10)
Fe C16 C17 C22 -123.0(7)
C15 C16 C17 Fe -61.2(3)
C21 C16 C17 Fe 124.7(6)
C23 Fe C17 C13 -159.1(4)
C2 Fe C17 C13 62.2(4)
C17' Fe C17 C13 -133.3(6)
C16' Fe C17 C13 -95.7(3)
C16 Fe C17 C13 -118.29(15)
C13' Fe C17 C13 26.1(13)
C15' Fe C17 C13 -52.4(3)
C15 Fe C17 C13 -80.32(18)
C1 Fe C17 C13 32.9(5)
C14' Fe C17 C13 -11.4(4)
C3 Fe C17 C13 103.2(3)
C23 Fe C17 C16 -40.8(4)
C2 Fe C17 C16 -179.5(4)
C17' Fe C17 C16 -15.0(6)
C16' Fe C17 C16 22.6(3)
C13' Fe C17 C16 144.4(13)
C15' Fe C17 C16 65.9(3)
C15 Fe C17 C16 37.97(11)
C1 Fe C17 C16 151.2(4)
C14' Fe C17 C16 106.9(4)
C3 Fe C17 C16 -138.5(3)
C23 Fe C17 C22 81.0(8)
C2 Fe C17 C22 -57.7(8)
C17' Fe C17 C22 106.9(12)
C16' Fe C17 C22 144.5(11)
C16 Fe C17 C22 121.9(10)
C13' Fe C17 C22 -93.7(16)
C15' Fe C17 C22 -172.2(11)
C15 Fe C17 C22 159.9(10)
C1 Fe C17 C22 -86.9(8)
C14' Fe C17 C22 -131.2(11)
C3 Fe C17 C22 -16.6(8)
C23 Fe C13' C14' -139.2(5)
C2 Fe C13' C14' 81.2(4)
C17' Fe C13' C14' -118.76(17)
C16' Fe C13' C14' -80.64(19)
C16 Fe C13' C14' -104.6(3)
C15' Fe C13' C14' -37.15(13)
C17 Fe C13' C14' -132.8(13)
C15 Fe C13' C14' -64.5(3)
C1 Fe C13' C14' 52.5(4)
C3 Fe C13' C14' 121.7(4)
C23 Fe C13' C17' -20.4(5)
C2 Fe C13' C17' -160.1(4)
C16' Fe C13' C17' 38.13(13)
C16 Fe C13' C17' 14.2(3)
C15' Fe C13' C17' 81.6(2)
C17 Fe C13' C17' -14.0(12)
C15 Fe C13' C17' 54.2(3)
C1 Fe C13' C17' 171.2(4)
C14' Fe C13' C17' 118.76(17)
C3 Fe C13' C17' -119.6(4)
C23 Fe C13' C18' 100.4(7)
C2 Fe C13' C18' -39.2(8)
C17' Fe C13' C18' 120.8(10)
C16' Fe C13' C18' 158.9(10)
C16 Fe C13' C18' 135.0(11)
C15' Fe C13' C18' -157.6(10)
C17 Fe C13' C18' 106.8(17)
C15 Fe C13' C18' 175.0(10)
C1 Fe C13' C18' -67.9(8)
C14' Fe C13' C18' -120.4(10)
C3 Fe C13' C18' 1.3(8)
C17' C13' C14' C15' 0.0
C18' C13' C14' C15' 178.4(9)
Fe C13' C14' C15' 59.4(3)
C17' C13' C14' C19' 177.2(9)
C18' C13' C14' C19' -4.4(10)
Fe C13' C14' C19' -123.4(8)
C17' C13' C14' Fe -59.4(3)
C18' C13' C14' Fe 118.9(7)
C23 Fe C14' C13' 94.2(8)
C2 Fe C14' C13' -102.1(4)
C17' Fe C14' C13' 37.80(13)
C16' Fe C14' C13' 81.70(18)
C16 Fe C14' C13' 54.3(3)
C15' Fe C14' C13' 119.29(16)
C17 Fe C14' C13' 13.6(4)
C15 Fe C14' C13' 97.1(3)
C1 Fe C14' C13' -141.1(4)
C3 Fe C14' C13' -70.4(4)
C23 Fe C14' C15' -25.1(9)
C2 Fe C14' C15' 138.6(4)
C17' Fe C14' C15' -81.5(2)
C16' Fe C14' C15' -37.58(13)
C16 Fe C14' C15' -65.0(3)
C13' Fe C14' C15' -119.29(16)
C17 Fe C14' C15' -105.6(4)
C15 Fe C14' C15' -22.2(3)
C1 Fe C14' C15' 99.7(4)
C3 Fe C14' C15' 170.3(4)
C23 Fe C14' C19' -145.3(6)
C2 Fe C14' C19' 18.4(8)
C17' Fe C14' C19' 158.3(11)
C16' Fe C14' C19' -157.8(11)
C16 Fe C14' C19' 174.8(11)
C13' Fe C14' C19' 120.5(11)
C15' Fe C14' C19' -120.3(11)
C17 Fe C14' C19' 134.1(12)
C15 Fe C14' C19' -142.5(11)
C1 Fe C14' C19' -20.6(9)
C3 Fe C14' C19' 50.1(9)
C13' C14' C15' C16' 0.0
C19' C14' C15' C16' -177.2(9)
Fe C14' C15' C16' 59.2(3)
C13' C14' C15' C20' 177.5(9)
C19' C14' C15' C20' 0.2(11)
Fe C14' C15' C20' -123.4(8)
C13' C14' C15' Fe -59.2(3)
C19' C14' C15' Fe 123.6(8)
C23 Fe C15' C14' 167.5(4)
C2 Fe C15' C14' -49.2(4)
C17' Fe C15' C14' 80.9(2)
C16' Fe C15' C14' 119.00(15)
C16 Fe C15' C14' 95.6(3)
C13' Fe C15' C14' 37.23(14)
C17 Fe C15' C14' 52.5(3)
C15 Fe C15' C14' 131.8(7)
C1 Fe C15' C14' -89.3(4)
C3 Fe C15' C14' -20.9(7)
C23 Fe C15' C16' 48.5(4)
C2 Fe C15' C16' -168.2(4)
C17' Fe C15' C16' -38.09(14)
C16 Fe C15' C16' -23.4(3)
C13' Fe C15' C16' -81.77(18)
C17 Fe C15' C16' -66.5(3)
C15 Fe C15' C16' 12.8(7)
C1 Fe C15' C16' 151.7(4)
C14' Fe C15' C16' -119.00(15)
C3 Fe C15' C16' -139.9(7)
C23 Fe C15' C20' -72.5(9)
C2 Fe C15' C20' 70.8(9)
C17' Fe C15' C20' -159.1(11)
C16' Fe C15' C20' -121.0(11)
C16 Fe C15' C20' -144.4(11)
C13' Fe C15' C20' 157.3(11)
C17 Fe C15' C20' 172.6(11)
C15 Fe C15' C20' -108.2(13)
C1 Fe C15' C20' 30.8(9)
C14' Fe C15' C20' 120.0(11)
C3 Fe C15' C20' 99.2(9)
C14' C15' C16' C17' 0.0
C20' C15' C16' C17' -177.4(9)
Fe C15' C16' C17' 60.2(3)
C14' C15' C16' C21' 174.5(9)
C20' C15' C16' C21' -3.0(10)
Fe C15' C16' C21' -125.3(8)
C14' C15' C16' Fe -60.2(3)
C20' C15' C16' Fe 122.3(8)
C23 Fe C16' C17' 104.7(4)
C2 Fe C16' C17' -90.9(10)
C16 Fe C16' C17' 9.8(6)
C13' Fe C16' C17' -37.95(13)
C15' Fe C16' C17' -118.33(17)
C17 Fe C16' C17' -24.8(3)
C15 Fe C16' C17' -139.5(12)
C1 Fe C16' C17' -161.0(4)
C14' Fe C16' C17' -81.10(19)
C3 Fe C16' C17' 22.7(7)
C23 Fe C16' C15' -137.0(4)
C2 Fe C16' C15' 27.4(10)
C17' Fe C16' C15' 118.33(17)
C16 Fe C16' C15' 128.2(6)
C13' Fe C16' C15' 80.4(2)
C17 Fe C16' C15' 93.5(3)
C15 Fe C16' C15' -21.2(12)
C1 Fe C16' C15' -42.6(4)
C14' Fe C16' C15' 37.23(12)
C3 Fe C16' C15' 141.0(6)
C23 Fe C16' C21' -15.3(8)
C2 Fe C16' C21' 149.2(5)
C17' Fe C16' C21' -120.0(11)
C16 Fe C16' C21' -110.1(13)
C13' Fe C16' C21' -157.9(11)
C15' Fe C16' C21' 121.7(11)
C17 Fe C16' C21' -144.7(11)
C15 Fe C16' C21' 100.5(16)
C1 Fe C16' C21' 79.1(9)
C14' Fe C16' C21' 158.9(11)
C3 Fe C16' C21' -97.3(9)
C15' C16' C17' C13' 0.0
C21' C16' C17' C13' -174.5(9)
Fe C16' C17' C13' 61.2(3)
C15' C16' C17' C22' 176.9(8)
C21' C16' C17' C22' 2.4(10)
Fe C16' C17' C22' -122.0(7)
C15' C16' C17' Fe -61.2(3)
C21' C16' C17' Fe 124.4(8)
C14' C13' C17' C16' 0.0
C18' C13' C17' C16' -178.3(9)
Fe C13' C17' C16' -60.7(3)
C14' C13' C17' C22' -176.9(8)
C18' C13' C17' C22' 4.8(11)
Fe C13' C17' C22' 122.5(7)
C14' C13' C17' Fe 60.7(3)
C18' C13' C17' Fe -117.7(8)
C23 Fe C17' C16' -76.2(4)
C2 Fe C17' C16' 146.8(5)
C16 Fe C17' C16' -15.9(10)
C13' Fe C17' C16' 118.19(16)
C15' Fe C17' C16' 37.76(14)
C17 Fe C17' C16' 125.9(7)
C15 Fe C17' C16' 12.6(4)
C1 Fe C17' C16' 85.9(15)
C14' Fe C17' C16' 80.81(19)
C3 Fe C17' C16' -169.4(4)
C23 Fe C17' C13' 165.6(4)
C2 Fe C17' C13' 28.6(5)
C16' Fe C17' C13' -118.19(16)
C16 Fe C17' C13' -134.1(10)
C15' Fe C17' C13' -80.4(2)
C17 Fe C17' C13' 7.8(7)
C15 Fe C17' C13' -105.6(4)
C1 Fe C17' C13' -32.3(15)
C14' Fe C17' C13' -37.38(13)
C3 Fe C17' C13' 72.4(4)
C23 Fe C17' C22' 44.3(8)
C2 Fe C17' C22' -92.7(8)
C16' Fe C17' C22' 120.6(11)
C16 Fe C17' C22' 104.6(15)
C13' Fe C17' C22' -121.2(11)
C15' Fe C17' C22' 158.3(11)
C17 Fe C17' C22' -113.5(12)
C15 Fe C17' C22' 133.2(11)
C1 Fe C17' C22' -153.6(8)
C14' Fe C17' C22' -158.6(11)
C3 Fe C17' C22' -48.8(9)
C23 Fe C1 C2 -123.93(18)
C17' Fe C1 C2 74.0(12)
C16' Fe C1 C2 145.5(3)
C16 Fe C1 C2 132.5(7)
C13' Fe C1 C2 47.8(3)
C15' Fe C1 C2 118.9(3)
C17 Fe C1 C2 45.6(4)
C15 Fe C1 C2 138.8(3)
C14' Fe C1 C2 78.7(3)
C3 Fe C1 C2 -36.21(17)
C23 Fe C1 C6 -12.5(2)
C2 Fe C1 C6 111.5(3)
C17' Fe C1 C6 -174.6(12)
C16' Fe C1 C6 -103.1(4)
C16 Fe C1 C6 -116.0(7)
C13' Fe C1 C6 159.2(3)
C15' Fe C1 C6 -129.6(3)
C17 Fe C1 C6 157.1(3)
C15 Fe C1 C6 -109.7(3)
C14' Fe C1 C6 -169.9(3)
C3 Fe C1 C6 75.2(2)
C6 C1 C2 C3 -46.9(4)
Fe C1 C2 C3 65.3(2)
C6 C1 C2 Fe -112.2(3)
C23 Fe C2 C1 66.3(2)
C17' Fe C2 C1 -162.4(3)
C16' Fe C2 C1 -96.3(7)
C16 Fe C2 C1 -153.3(4)
C13' Fe C2 C1 -144.3(3)
C15' Fe C2 C1 -76.6(3)
C17 Fe C2 C1 -152.7(2)
C15 Fe C2 C1 -75.8(4)
C14' Fe C2 C1 -105.3(3)
C3 Fe C2 C1 121.5(2)
C23 Fe C2 C3 -55.1(2)
C17' Fe C2 C3 76.1(3)
C16' Fe C2 C3 142.2(7)
C16 Fe C2 C3 85.2(4)
C13' Fe C2 C3 94.2(3)
C15' Fe C2 C3 161.9(3)
C17 Fe C2 C3 85.8(3)
C15 Fe C2 C3 162.7(3)
C1 Fe C2 C3 -121.5(2)
C14' Fe C2 C3 133.2(3)
C1 C2 C3 C4 38.0(4)
Fe C2 C3 C4 103.0(2)
C1 C2 C3 Fe -65.0(2)
C23 Fe C3 C2 132.31(19)
C17' Fe C3 C2 -130.5(3)
C16' Fe C3 C2 -146.5(5)
C16 Fe C3 C2 -139.4(3)
C13' Fe C3 C2 -92.2(3)
C15' Fe C3 C2 -40.1(6)
C17 Fe C3 C2 -106.3(3)
C15 Fe C3 C2 -122.7(12)
C1 Fe C3 C2 36.12(18)
C14' Fe C3 C2 -54.8(3)
C23 Fe C3 C4 20.5(2)
C2 Fe C3 C4 -111.9(3)
C17' Fe C3 C4 117.6(3)
C16' Fe C3 C4 101.6(5)
C16 Fe C3 C4 108.7(3)
C13' Fe C3 C4 156.0(3)
C15' Fe C3 C4 -152.0(5)
C17 Fe C3 C4 141.9(3)
C15 Fe C3 C4 125.5(12)
C1 Fe C3 C4 -75.7(2)
C14' Fe C3 C4 -166.7(3)
C2 C3 C4 C10 163.9(3)
Fe C3 C4 C10 -123.7(3)
C2 C3 C4 C5 -14.3(4)
Fe C3 C4 C5 58.1(3)
C10 C4 C5 C7 -2.2(4)
C3 C4 C5 C7 176.1(3)
C10 C4 C5 C6 179.8(3)
C3 C4 C5 C6 -2.0(4)
C2 C1 C6 C11 155.2(3)
Fe C1 C6 C11 77.9(3)
C2 C1 C6 C5 29.5(4)
Fe C1 C6 C5 -47.8(3)
C2 C1 C6 C12 -87.5(3)
Fe C1 C6 C12 -164.8(2)
C7 C5 C6 C1 177.2(3)
C4 C5 C6 C1 -4.8(4)
C7 C5 C6 C11 52.5(3)
C4 C5 C6 C11 -129.5(3)
C7 C5 C6 C12 -66.4(3)
C4 C5 C6 C12 111.6(3)
C4 C5 C7 C8 1.1(4)
C6 C5 C7 C8 179.2(3)
C5 C7 C8 C9 0.5(5)
C7 C8 C9 C10 -1.1(5)
C8 C9 C10 C4 0.0(5)
C5 C4 C10 C9 1.7(4)
C3 C4 C10 C9 -176.5(3)
C2 Fe C23 O 156(2)
C17' Fe C23 O 9(2)
C16' Fe C23 O -30(2)
C16 Fe C23 O -5(2)
C13' Fe C23 O 22(2)
C15' Fe C23 O -59(2)
C17 Fe C23 O 20(2)
C15 Fe C23 O -44(2)
C1 Fe C23 O -167(2)
C14' Fe C23 O -42(3)
C3 Fe C23 O 125(2)
